data_4332292
loop_
_publ_author_name
'Ellis, Bobby D.'
'Macdonald, Charles L. B.'

_publ_section_title
;
 Phosphorus(I) Iodide:&#x00A0; A Versatile Metathesis Reagent for the
 Synthesis of Low Oxidation State Phosphorus Compounds
;
_journal_issue 17
_journal_name_full 'Inorganic Chemistry'
_journal_page_first 6864
_journal_page_last 6874
_journal_paper_doi 10.1021/ic060186o
_journal_volume 45
_journal_year 2006
_chemical_formula_moiety 'C27 H26 P3 1+, C F3 O3 S 1-, C H2 Cl2'
_chemical_formula_sum 'C29 H28 Cl2 F3 O3 P3 S'
_chemical_formula_weight 677.38
_chemical_name_systematic
;
?
;
_chemical_temperature_decomposition 177.5(5)
_space_group_IT_number 11
_symmetry_cell_setting monoclinic
_symmetry_space_group_name_Hall '-P 2yb'
_symmetry_space_group_name_H-M 'P 1 21/m 1'
_atom_sites_solution_hydrogens geom
_atom_sites_solution_primary direct
_atom_sites_solution_secondary difmap
_audit_creation_method SHELXL-97
_cell_angle_alpha 90.00
_cell_angle_beta 109.605(3)
_cell_angle_gamma 90.00
_cell_formula_units_Z 2
_cell_length_a 9.303(3)
_cell_length_b 15.661(5)
_cell_length_c 11.127(3)
_cell_measurement_temperature 173(2)
_cell_volume 1527.2(8)
_computing_cell_refinement 'Bruker SMART'
_computing_data_collection 'Bruker SMART'
_computing_data_reduction 'Bruker SAINT'
_computing_molecular_graphics 'Bruker SHELXTL'
_computing_publication_material 'WinGX publication routines (Farrugia, 1999)'
_computing_structure_refinement 'SHELXL-97 (Sheldrick, 1997)'
_computing_structure_solution 'Bruker SHELXTL'
_diffrn_ambient_temperature 173(2)
_diffrn_measured_fraction_theta_full 0.976
_diffrn_measured_fraction_theta_max 0.976
_diffrn_measurement_device_type 'CCD area detector'
_diffrn_measurement_method 'phi and omega scans'
_diffrn_radiation_monochromator graphite
_diffrn_radiation_source 'fine-focus sealed tube'
_diffrn_radiation_type MoK\a
_diffrn_radiation_wavelength 0.71073
_diffrn_reflns_av_R_equivalents 0.1442
_diffrn_reflns_av_sigmaI/netI 0.1375
_diffrn_reflns_limit_h_max 12
_diffrn_reflns_limit_h_min -11
_diffrn_reflns_limit_k_max 20
_diffrn_reflns_limit_k_min -20
_diffrn_reflns_limit_l_max 14
_diffrn_reflns_limit_l_min -14
_diffrn_reflns_number 15971
_diffrn_reflns_theta_full 27.50
_diffrn_reflns_theta_max 27.50
_diffrn_reflns_theta_min 2.32
_exptl_absorpt_coefficient_mu 0.487
_exptl_absorpt_correction_T_max 0.823
_exptl_absorpt_correction_T_min 0.595
_exptl_absorpt_correction_type none
_exptl_crystal_colour colourless
_exptl_crystal_density_diffrn 1.473
_exptl_crystal_density_method 'not measured'
_exptl_crystal_description prism
_exptl_crystal_F_000 696
_exptl_crystal_size_max 0.5
_exptl_crystal_size_mid 0.4
_exptl_crystal_size_min 0.4
_refine_diff_density_max 1.509
_refine_diff_density_min -0.593
_refine_diff_density_rms 0.144
_refine_ls_extinction_method none
_refine_ls_goodness_of_fit_ref 1.089
_refine_ls_hydrogen_treatment constr
_refine_ls_matrix_type full
_refine_ls_number_parameters 230
_refine_ls_number_reflns 3549
_refine_ls_number_restraints 0
_refine_ls_restrained_S_all 1.089
_refine_ls_R_factor_all 0.1901
_refine_ls_R_factor_gt 0.1213
_refine_ls_shift/su_max 0.001
_refine_ls_shift/su_mean 0.000
_refine_ls_structure_factor_coef Fsqd
_refine_ls_weighting_details 'calc w=1/[\s^2^(Fo^2^)+(0.1176P)^2^+13.1667P] where P=(Fo^2^+2Fc^2^)/3'
_refine_ls_weighting_scheme calc
_refine_ls_wR_factor_gt 0.2778
_refine_ls_wR_factor_ref 0.3162
_reflns_number_gt 2062
_reflns_number_total 3549
_reflns_threshold_expression >2sigma(I)
_cod_data_source_file ic060186osup1.cif
_cod_data_source_block bde93s
_cod_depositor_comments
;
The following automatic conversions were performed:

'_chemical_temperature_decomposition' value '177-178' was changed to
'177.5(5)' - the average value was taken and precision was estimated.

Automatic conversion script
Id: cif_fix_values 1891 2012-01-12 08:04:46Z andrius 
;
_cod_original_sg_symbol_H-M 'P 21/m'
_cod_database_code 4332292

loop_
_symmetry_equiv_pos_as_xyz
'x, y, z'
'-x, y+1/2, -z'
'-x, -y, -z'
'x, -y-1/2, z'

loop_
_atom_site_label
_atom_site_type_symbol
_atom_site_fract_x
_atom_site_fract_y
_atom_site_fract_z
_atom_site_U_iso_or_equiv
_atom_site_adp_type
_atom_site_occupancy
_atom_site_symmetry_multiplicity
_atom_site_calc_flag
_atom_site_refinement_flags
_atom_site_disorder_group
C6 C 0.9925(8) 0.1684(5) 0.9521(7) 0.0223(17) Uani 1 1 d . .
H6A H 0.963(2) 0.1714(5) 0.871(5) 0.027 Uiso 1 1 calc R .
H6B H 0.948(3) 0.126(3) 0.9720(13) 0.027 Uiso 1 1 calc R .
C5 C 0.9446(12) 0.2500 1.0045(11) 0.026(2) Uani 1 2 d S .
H5A H 0.827(9) 0.2500 0.9817(19) 0.031 Uiso 1 2 calc SR .
H5B H 0.993(4) 0.2500 1.103(8) 0.031 Uiso 1 2 calc SR .
C11 C 1.2474(8) 0.1177(4) 1.1764(6) 0.0180(15) Uani 1 1 d . .
C16 C 1.3909(9) 0.1393(5) 1.2605(7) 0.0251(17) Uani 1 1 d . .
H16 H 1.454(6) 0.171(3) 1.234(3) 0.030 Uiso 1 1 calc R .
C24 C 1.2660(9) -0.0788(6) 0.7831(8) 0.034(2) Uani 1 1 d . .
H24 H 1.2762(14) -0.124(5) 0.736(5) 0.041 Uiso 1 1 calc R .
C26 C 1.1851(9) 0.0652(5) 0.7920(7) 0.0266(17) Uani 1 1 d . .
H26 H 1.145(4) 0.115(5) 0.752(4) 0.032 Uiso 1 1 calc R .
C21 C 1.2305(8) 0.0592(4) 0.9255(7) 0.0206(15) Uani 1 1 d . .
C14 C 1.3372(10) 0.0639(6) 1.4263(8) 0.040(2) Uani 1 1 d . .
H14 H 1.368(3) 0.0461(19) 1.515(9) 0.048 Uiso 1 1 calc R .
C12 C 1.1505(10) 0.0682(6) 1.2186(8) 0.036(2) Uani 1 1 d . .
H12 H 1.036(9) 0.0506(16) 1.152(6) 0.043 Uiso 1 1 calc R .
C25 C 1.2025(10) -0.0045(6) 0.7236(8) 0.034(2) Uani 1 1 d . .
H25 H 1.174(4) -0.0016(7) 0.644(9) 0.041 Uiso 1 1 calc R .
C23 C 1.3147(9) -0.0845(5) 0.9150(8) 0.0312(19) Uani 1 1 d . .
H23 H 1.360(5) -0.134(5) 0.956(4) 0.037 Uiso 1 1 calc R .
C15 C 1.4351(10) 0.1120(6) 1.3849(8) 0.034(2) Uani 1 1 d . .
H15 H 1.530(10) 0.1258(16) 1.440(6) 0.041 Uiso 1 1 calc R .
C22 C 1.2956(9) -0.0152(5) 0.9849(8) 0.0288(18) Uani 1 1 d . .
H22 H 1.325(3) -0.0185(6) 1.066(9) 0.035 Uiso 1 1 calc R .
C13 C 1.1971(11) 0.0408(7) 1.3442(8) 0.046(3) Uani 1 1 d . .
H13 H 1.132(7) 0.006(4) 1.373(3) 0.056 Uiso 1 1 calc R .
C2 C 0.5399(19) 0.2500 0.6620(14) 0.057(4) Uani 1 2 d S .
H2A H 0.611(8) 0.2500 0.612(6) 0.068 Uiso 1 2 calc SR .
H2B H 0.433(11) 0.2500 0.600(7) 0.068 Uiso 1 2 calc SR .
Cl1 Cl 0.5674(5) 0.1582(2) 0.7488(3) 0.0792(11) Uani 1 1 d . .
P1 P 1.1967(2) 0.15018(12) 1.01154(17) 0.0173(5) Uani 1 1 d . .
P2 P 1.3267(3) 0.2500 0.9704(3) 0.0195(6) Uani 1 2 d S .
O2 O 0.7400(11) 0.2500 0.4367(9) 0.052(3) Uani 1 2 d S 1
O3 O 0.9137(12) 0.2500 0.6566(8) 0.053(3) Uani 1 2 d S 1
O1 O 0.906(2) 0.1352(9) 0.5194(12) 0.056(4) Uani 0.50 1 d P 1
S1 S 0.8791(5) 0.2223(2) 0.5287(3) 0.0262(10) Uani 0.50 1 d P 1
F1 F 1.0147(17) 0.1425(8) 0.4881(12) 0.064(4) Uani 0.50 1 d P 2
F2 F 1.1623(12) 0.24(2) 0.5495(12) 0.08(3) Uani 0.50 1 d P 2
F3 F 1.0070(12) 0.2500 0.3589(8) 0.075(3) Uani 1 2 d S 2
C1 C 1.024(2) 0.2261(10) 0.4788(16) 0.037(6) Uani 0.50 1 d P 2

loop_
_atom_site_aniso_label
_atom_site_aniso_U_11
_atom_site_aniso_U_22
_atom_site_aniso_U_33
_atom_site_aniso_U_23
_atom_site_aniso_U_13
_atom_site_aniso_U_12
C6 0.029(4) 0.030(4) 0.011(3) 0.000(3) 0.010(3) -0.005(3)
C5 0.015(5) 0.033(7) 0.027(6) 0.000 0.003(4) 0.000
C11 0.026(4) 0.016(4) 0.014(3) 0.001(3) 0.010(3) 0.004(3)
C16 0.025(4) 0.028(4) 0.023(4) 0.002(3) 0.008(3) 0.000(3)
C24 0.034(5) 0.033(5) 0.043(5) -0.020(4) 0.023(4) -0.002(4)
C26 0.037(4) 0.026(4) 0.021(4) -0.003(3) 0.017(3) -0.006(3)
C21 0.026(4) 0.018(4) 0.022(4) -0.005(3) 0.014(3) -0.001(3)
C14 0.042(5) 0.060(6) 0.017(4) 0.007(4) 0.007(4) 0.003(4)
C12 0.034(5) 0.056(6) 0.019(4) 0.007(4) 0.012(4) -0.011(4)
C25 0.043(5) 0.042(5) 0.023(4) -0.007(4) 0.017(4) -0.005(4)
C23 0.031(4) 0.024(4) 0.040(5) -0.002(4) 0.014(4) 0.004(3)
C15 0.032(5) 0.041(5) 0.026(4) -0.001(4) 0.006(4) -0.002(4)
C22 0.029(4) 0.036(5) 0.023(4) -0.002(3) 0.010(3) 0.001(3)
C13 0.038(5) 0.075(7) 0.029(5) 0.015(5) 0.015(4) -0.010(5)
C2 0.062(10) 0.067(11) 0.037(8) 0.000 0.011(7) 0.000
Cl1 0.127(3) 0.0551(19) 0.0393(15) 0.0096(13) 0.0062(17) -0.0012(18)
P1 0.0254(10) 0.0156(9) 0.0137(9) 0.0006(7) 0.0100(7) -0.0015(7)
P2 0.0277(15) 0.0138(13) 0.0239(14) 0.000 0.0177(12) 0.000
O2 0.037(5) 0.065(7) 0.052(6) 0.000 0.011(5) 0.000
O3 0.073(7) 0.072(7) 0.022(5) 0.000 0.025(5) 0.000
O1 0.090(12) 0.045(9) 0.027(7) 0.007(6) 0.012(8) -0.010(8)
S1 0.038(2) 0.029(2) 0.0139(17) 0.0030(12) 0.0125(16) -0.0066(14)
F1 0.084(10) 0.041(8) 0.061(8) -0.010(6) 0.016(7) 0.029(7)
F2 0.034(5) 0.13(10) 0.081(8) 0.02(5) 0.014(5) 0.01(3)
F3 0.091(7) 0.120(8) 0.033(5) 0.000 0.045(5) 0.000
C1 0.036(9) 0.041(17) 0.033(9) -0.009(7) 0.010(7) 0.001(7)

loop_
_atom_type_symbol
_atom_type_description
_atom_type_scat_dispersion_real
_atom_type_scat_dispersion_imag
_atom_type_scat_source
C C 0.0033 0.0016 'International Tables Vol C Tables 4.2.6.8 and 6.1.1.4'
H H 0.0000 0.0000 'International Tables Vol C Tables 4.2.6.8 and 6.1.1.4'
Cl Cl 0.1484 0.1585 'International Tables Vol C Tables 4.2.6.8 and 6.1.1.4'
F F 0.0171 0.0103 'International Tables Vol C Tables 4.2.6.8 and 6.1.1.4'
O O 0.0106 0.0060 'International Tables Vol C Tables 4.2.6.8 and 6.1.1.4'
P P 0.1023 0.0942 'International Tables Vol C Tables 4.2.6.8 and 6.1.1.4'
S S 0.1246 0.1234 'International Tables Vol C Tables 4.2.6.8 and 6.1.1.4'

loop_
_geom_angle_atom_site_label_1
_geom_angle_atom_site_label_2
_geom_angle_atom_site_label_3
_geom_angle
_geom_angle_site_symmetry_1
_geom_angle_site_symmetry_3
C5 C6 P1 113.3(6) . .
C5 C6 H6A 108.9 . .
P1 C6 H6A 108.9 . .
C5 C6 H6B 108.9 . .
P1 C6 H6B 108.9 . .
H6A C6 H6B 107.7 . .
C6 C5 C6 113.1(9) 4_565 .
C6 C5 H5A 109.0 4_565 .
C6 C5 H5A 109.0 . .
C6 C5 H5B 109.0 4_565 .
C6 C5 H5B 109.0 . .
H5A C5 H5B 107.8 . .
C12 C11 C16 119.7(7) . .
C12 C11 P1 121.6(6) . .
C16 C11 P1 118.6(5) . .
C15 C16 C11 119.9(7) . .
C15 C16 H16 120.1 . .
C11 C16 H16 120.1 . .
C25 C24 C23 120.0(8) . .
C25 C24 H24 120.0 . .
C23 C24 H24 120.0 . .
C25 C26 C21 119.0(8) . .
C25 C26 H26 120.5 . .
C21 C26 H26 120.5 . .
C22 C21 C26 119.5(7) . .
C22 C21 P1 122.8(6) . .
C26 C21 P1 117.7(6) . .
C13 C14 C15 120.8(8) . .
C13 C14 H14 119.6 . .
C15 C14 H14 119.6 . .
C13 C12 C11 119.8(8) . .
C13 C12 H12 120.1 . .
C11 C12 H12 120.1 . .
C26 C25 C24 121.3(8) . .
C26 C25 H25 119.3 . .
C24 C25 H25 119.3 . .
C22 C23 C24 119.2(8) . .
C22 C23 H23 120.4 . .
C24 C23 H23 120.4 . .
C16 C15 C14 120.0(8) . .
C16 C15 H15 120.0 . .
C14 C15 H15 120.0 . .
C21 C22 C23 121.0(8) . .
C21 C22 H22 119.5 . .
C23 C22 H22 119.5 . .
C14 C13 C12 119.9(8) . .
C14 C13 H13 120.0 . .
C12 C13 H13 120.0 . .
Cl1 C2 Cl1 115.2(9) 4_565 .
Cl1 C2 H2A 108.5 4_565 .
Cl1 C2 H2A 108.5 . .
Cl1 C2 H2B 108.5 4_565 .
Cl1 C2 H2B 108.5 . .
H2A C2 H2B 107.5 . .
C21 P1 C11 106.5(3) . .
C21 P1 C6 106.2(3) . .
C11 P1 C6 107.4(3) . .
C21 P1 P2 104.8(2) . .
C11 P1 P2 117.0(3) . .
C6 P1 P2 114.2(3) . .
P1 P2 P1 95.11(15) 4_565 .
S1 O2 S1 35.5(4) 4_565 .
S1 O3 S1 35.7(4) 4_565 .
S1 S1 O1 167.5(8) 4_565 .
S1 S1 O3 72.17(18) 4_565 .
O1 S1 O3 112.8(6) . .
S1 S1 O2 72.23(19) 4_565 .
O1 S1 O2 112.8(7) . .
O3 S1 O2 118.3(6) . .
F2 F2 C1 101(10) 4_565 .
F2 F2 C1 68(10) 4_565 4_565
C1 F2 C1 33(2) . 4_565
C1 F3 C1 32.3(13) 4_565 .
C1 C1 F2 79(10) 4_565 .
C1 C1 F1 173.2(10) 4_565 .
F2 C1 F1 103(10) . .
C1 C1 F3 73.8(7) 4_565 .
F2 C1 F3 108(6) . .
F1 C1 F3 111.4(13) . .
C1 C1 F2 68(10) 4_565 4_565
F2 C1 F2 10(10) . 4_565
F1 C1 F2 113(10) . 4_565
F3 C1 F2 104(6) . 4_565

loop_
_geom_bond_atom_site_label_1
_geom_bond_atom_site_label_2
_geom_bond_distance
_geom_bond_site_symmetry_2
C6 C5 1.531(9) .
C6 P1 1.813(8) .
C6 H6A 0.8501 .
C6 H6B 0.8501 .
C5 C6 1.531(9) 4_565
C5 H5A 1.0373 .
C5 H5B 1.0373 .
C11 C12 1.385(10) .
C11 C16 1.391(10) .
C11 P1 1.807(7) .
C16 C15 1.373(11) .
C16 H16 0.8917 .
C24 C25 1.371(12) .
C24 C23 1.387(12) .
C24 H24 0.9006 .
C26 C25 1.371(11) .
C26 C21 1.405(10) .
C26 H26 0.9101 .
C21 C22 1.375(11) .
C21 P1 1.802(7) .
C14 C13 1.365(13) .
C14 C15 1.376(12) .
C14 H14 0.9730 .
C12 C13 1.385(11) .
C12 H12 1.1102 .
C25 H25 0.8362 .
C23 C22 1.380(11) .
C23 H23 0.9312 .
C15 H15 0.9180 .
C22 H22 0.8553 .
C13 H13 0.9515 .
C2 Cl1 1.703(9) 4_565
C2 Cl1 1.703(9) .
C2 H2A 0.9984 .
C2 H2B 0.9984 .
P1 P2 2.119(3) .
P2 P1 2.119(3) 4_565
O2 S1 1.421(10) 4_565
O2 S1 1.421(10) .
O3 S1 1.417(9) 4_565
O3 S1 1.417(9) .
O1 S1 1.397(15) .
S1 S1 0.868(7) 4_565
F1 C1 1.32(2) .
F2 F2 0.3(7) 4_565
F2 C1 1.29(7) .
F2 C1 1.36(13) 4_565
F3 C1 1.343(18) 4_565
F3 C1 1.343(18) .
C1 C1 0.75(3) 4_565
C1 F2 1.36(13) 4_565
